data_4108381
loop_
_publ_author_name
'Rory Waterman'
'Gregory L. Hillhouse'

_publ_section_title
;
 \h2-Organoazide Complexes of Nickel and Their Conversion to Terminal
 Imido Complexes via Dinitrogen Extrusion
;
_journal_name_full 'Journal of the American Chemical Society'
_journal_page_first 12628
_journal_page_last 12629
_journal_paper_doi 10.1021/ja805530z
_journal_volume 130
_journal_year 2008
_chemical_formula_sum 'C33 H63 N Ni P2'
_chemical_formula_weight 594.49
_chemical_name_systematic
; 
 ? 
;
_space_group_IT_number 15
_symmetry_cell_setting monoclinic
_symmetry_space_group_name_Hall '-C 2yc'
_symmetry_space_group_name_H-M 'C 1 2/c 1'
_atom_sites_solution_hydrogens geom
_atom_sites_solution_primary direct
_atom_sites_solution_secondary difmap
_audit_creation_method SHELXL-97
_cell_angle_alpha 90.00
_cell_angle_beta 111.034(2)
_cell_angle_gamma 90.00
_cell_formula_units_Z 4
_cell_length_a 11.0086(11)
_cell_length_b 26.657(3)
_cell_length_c 12.6812(12)
_cell_measurement_temperature 373(2)
_cell_volume 3473.4(6)
_computing_cell_refinement 'Bruker SMART'
_computing_data_collection 'Bruker SMART'
_computing_data_reduction 'Bruker SHELXTL'
_computing_molecular_graphics 'Bruker SHELXTL'
_computing_publication_material 'Bruker SHELXTL'
_computing_structure_refinement 'SHELXL-97 (Sheldrick, 1997)'
_computing_structure_solution 'SHELXS-97 (Sheldrick, 1990)'
_diffrn_ambient_temperature 373(2)
_diffrn_measured_fraction_theta_full 0.959
_diffrn_measured_fraction_theta_max 0.959
_diffrn_measurement_device_type 'CCD area detector'
_diffrn_measurement_method 'phi and omega scans'
_diffrn_radiation_monochromator graphite
_diffrn_radiation_source 'fine-focus sealed tube'
_diffrn_radiation_type MoK\a
_diffrn_radiation_wavelength 0.71073
_diffrn_reflns_av_R_equivalents 0.0421
_diffrn_reflns_av_sigmaI/netI 0.0596
_diffrn_reflns_limit_h_max 11
_diffrn_reflns_limit_h_min -14
_diffrn_reflns_limit_k_max 35
_diffrn_reflns_limit_k_min -35
_diffrn_reflns_limit_l_max 15
_diffrn_reflns_limit_l_min -16
_diffrn_reflns_number 10770
_diffrn_reflns_theta_full 28.29
_diffrn_reflns_theta_max 28.29
_diffrn_reflns_theta_min 2.12
_exptl_absorpt_coefficient_mu 0.671
_exptl_absorpt_correction_T_max 0.974
_exptl_absorpt_correction_T_min 0.872
_exptl_absorpt_correction_type empirical
_exptl_absorpt_process_details 'SHELXL-97 (Sheldrick, 1997)'
_exptl_crystal_colour blue-green
_exptl_crystal_density_diffrn 1.137
_exptl_crystal_description plate
_exptl_crystal_F_000 1304
_exptl_crystal_size_max 0.21
_exptl_crystal_size_mid 0.20
_exptl_crystal_size_min 0.04
_refine_diff_density_max 1.873
_refine_diff_density_min -0.910
_refine_diff_density_rms 0.138
_refine_ls_extinction_method none
_refine_ls_goodness_of_fit_ref 1.114
_refine_ls_hydrogen_treatment constr
_refine_ls_matrix_type full
_refine_ls_number_parameters 155
_refine_ls_number_reflns 4144
_refine_ls_number_restraints 0
_refine_ls_restrained_S_all 1.114
_refine_ls_R_factor_all 0.0786
_refine_ls_R_factor_gt 0.0687
_refine_ls_shift/su_max 0.041
_refine_ls_shift/su_mean 0.002
_refine_ls_structure_factor_coef Fsqd
_refine_ls_weighting_details 'calc w=1/[\s^2^(Fo^2^)+(0.1087P)^2^+17.0672P] where P=(Fo^2^+2Fc^2^)/3'
_refine_ls_weighting_scheme calc
_refine_ls_wR_factor_gt 0.2088
_refine_ls_wR_factor_ref 0.2167
_reflns_number_gt 3485
_reflns_number_total 4144
_reflns_threshold_expression >2sigma(I)
_cod_data_source_file ja805530z_si_002_1.cif
_cod_data_source_block rory104m
_cod_database_code 4108381

loop_
_symmetry_equiv_pos_as_xyz
'x, y, z'
'-x, y, -z+1/2'
'x+1/2, y+1/2, z'
'-x+1/2, y+1/2, -z+1/2'
'-x, -y, -z'
'x, -y, z-1/2'
'-x+1/2, -y+1/2, -z'
'x+1/2, -y+1/2, z-1/2'

loop_
_atom_site_label
_atom_site_type_symbol
_atom_site_fract_x
_atom_site_fract_y
_atom_site_fract_z
_atom_site_U_iso_or_equiv
_atom_site_adp_type
_atom_site_occupancy
_atom_site_symmetry_multiplicity
_atom_site_calc_flag
_atom_site_refinement_flags
Ni Ni 0.5000 0.22336(2) 0.7500 0.0126(2) Uani 1 2 d S
P2 P 0.63996(9) 0.16615(3) 0.74688(8) 0.0139(2) Uani 1 1 d .
N N 0.5000 0.28725(17) 0.7500 0.0167(9) Uani 1 2 d S
C2 C 0.5577(4) 0.10465(13) 0.7294(3) 0.0176(8) Uani 1 1 d .
H2A H 0.5267 0.0954 0.6502 0.021 Uiso 1 1 calc R
H2B H 0.6202 0.0795 0.7711 0.021 Uiso 1 1 calc R
C21 C 0.7808(4) 0.16296(15) 0.8858(3) 0.0191(8) Uani 1 1 d .
C213 C 0.8420(4) 0.21485(17) 0.9178(4) 0.0249(9) Uani 1 1 d .
H21A H 0.9136 0.2128 0.9885 0.037 Uiso 1 1 calc R
H21B H 0.7780 0.2378 0.9248 0.037 Uiso 1 1 calc R
H21C H 0.8727 0.2265 0.8602 0.037 Uiso 1 1 calc R
C31 C 0.5000 0.3378(2) 0.7500 0.0168(10) Uani 1 2 d S
C22 C 0.7044(4) 0.16617(14) 0.6274(3) 0.0180(8) Uani 1 1 d .
C212 C 0.7224(4) 0.14829(18) 0.9745(3) 0.0257(9) Uani 1 1 d .
H21D H 0.7904 0.1463 1.0474 0.039 Uiso 1 1 calc R
H21E H 0.6801 0.1163 0.9553 0.039 Uiso 1 1 calc R
H21F H 0.6601 0.1731 0.9764 0.039 Uiso 1 1 calc R
C223 C 0.5901(4) 0.17850(17) 0.5181(3) 0.0238(9) Uani 1 1 d .
H22A H 0.6199 0.1787 0.4557 0.036 Uiso 1 1 calc R
H22B H 0.5557 0.2109 0.5250 0.036 Uiso 1 1 calc R
H22C H 0.5233 0.1536 0.5055 0.036 Uiso 1 1 calc R
C222 C 0.8071(4) 0.20725(16) 0.6454(4) 0.0231(8) Uani 1 1 d .
H22D H 0.8389 0.2068 0.5841 0.035 Uiso 1 1 calc R
H22E H 0.8780 0.2014 0.7153 0.035 Uiso 1 1 calc R
H22F H 0.7689 0.2394 0.6482 0.035 Uiso 1 1 calc R
C221 C 0.7619(4) 0.11567(16) 0.6100(4) 0.0244(9) Uani 1 1 d .
H22G H 0.7924 0.1184 0.5481 0.037 Uiso 1 1 calc R
H22H H 0.6961 0.0902 0.5935 0.037 Uiso 1 1 calc R
H22I H 0.8333 0.1069 0.6775 0.037 Uiso 1 1 calc R
C32 C 0.5940(4) 0.36561(15) 0.7204(3) 0.0202(8) Uani 1 1 d .
C27 C 0.6953(4) 0.33711(16) 0.6908(4) 0.0258(9) Uani 1 1 d .
H27A H 0.7520 0.3604 0.6733 0.039 Uiso 1 1 calc R
H27B H 0.6534 0.3161 0.6264 0.039 Uiso 1 1 calc R
H27C H 0.7453 0.3167 0.7538 0.039 Uiso 1 1 calc R
C211 C 0.8868(4) 0.12447(18) 0.8912(4) 0.0289(10) Uani 1 1 d .
H21G H 0.9543 0.1256 0.9644 0.043 Uiso 1 1 calc R
H21H H 0.9227 0.1322 0.8345 0.043 Uiso 1 1 calc R
H21I H 0.8494 0.0915 0.8780 0.043 Uiso 1 1 calc R
C33 C 0.5913(5) 0.41710(16) 0.7214(4) 0.0301(10) Uani 1 1 d .
H33A H 0.6535 0.4345 0.7021 0.036 Uiso 1 1 calc R
C34 C 0.5000 0.4446(3) 0.7500 0.0415(18) Uani 1 2 d S
C38 C 0.5000 0.5021(3) 0.7500 0.074(4) Uani 1 2 d S
H38A H 0.4302 0.5141 0.7718 0.111 Uiso 0.50 1 calc PR
H38B H 0.4884 0.5141 0.6756 0.111 Uiso 0.50 1 calc PR
H38C H 0.5814 0.5141 0.8026 0.111 Uiso 0.50 1 calc PR
C3S C 0.3653(16) 0.0014(6) 0.0328(14) 0.167(6) Uiso 1 1 d .
H3SA H 0.3452 -0.0230 0.0809 0.201 Uiso 1 1 calc R
H3SB H 0.2918 0.0238 0.0000 0.201 Uiso 1 1 calc R
C2S C 0.4917(17) 0.0303(6) 0.0958(15) 0.168(6) Uiso 1 1 d .
H2SA H 0.4715 0.0658 0.0922 0.252 Uiso 1 1 calc R
H2SB H 0.5220 0.0205 0.1748 0.252 Uiso 1 1 calc R
C1S C 0.4072(9) -0.0233(3) -0.0562(7) 0.076(2) Uiso 1 1 d .
H1SA H 0.3838 -0.0579 -0.0491 0.114 Uiso 1 1 calc R
H1SB H 0.3394 -0.0115 -0.1244 0.114 Uiso 1 1 calc R

loop_
_atom_site_aniso_label
_atom_site_aniso_U_11
_atom_site_aniso_U_22
_atom_site_aniso_U_33
_atom_site_aniso_U_23
_atom_site_aniso_U_13
_atom_site_aniso_U_12
Ni 0.0121(3) 0.0112(3) 0.0136(3) 0.000 0.0036(3) 0.000
P2 0.0118(5) 0.0137(5) 0.0146(5) -0.0009(3) 0.0028(4) 0.0005(3)
N 0.013(2) 0.015(2) 0.023(2) 0.000 0.0069(18) 0.000
C2 0.0158(17) 0.0113(17) 0.0230(19) -0.0017(14) 0.0039(15) 0.0016(13)
C21 0.0143(18) 0.0228(19) 0.0165(18) 0.0005(14) 0.0009(15) 0.0008(14)
C213 0.0189(19) 0.033(2) 0.020(2) -0.0076(17) 0.0039(16) -0.0065(17)
C31 0.017(3) 0.017(3) 0.013(2) 0.000 0.002(2) 0.000
C22 0.0158(18) 0.0195(19) 0.0188(18) -0.0022(14) 0.0062(15) 0.0018(14)
C212 0.019(2) 0.037(2) 0.0163(19) -0.0008(17) 0.0000(16) -0.0047(17)
C223 0.021(2) 0.033(2) 0.0168(19) 0.0029(16) 0.0063(16) 0.0040(17)
C222 0.0208(19) 0.025(2) 0.025(2) 0.0005(16) 0.0113(17) -0.0002(16)
C221 0.024(2) 0.024(2) 0.026(2) -0.0048(16) 0.0104(17) 0.0051(16)
C32 0.0213(19) 0.0179(19) 0.0182(18) 0.0008(14) 0.0031(16) -0.0028(15)
C27 0.023(2) 0.027(2) 0.028(2) -0.0016(17) 0.0106(18) -0.0052(17)
C211 0.0176(19) 0.037(2) 0.026(2) 0.0007(18) 0.0005(17) 0.0076(17)
C33 0.028(2) 0.019(2) 0.041(3) 0.0041(18) 0.010(2) -0.0057(17)
C34 0.042(4) 0.017(3) 0.065(5) 0.000 0.019(4) 0.000
C38 0.063(6) 0.017(4) 0.153(11) 0.000 0.050(7) 0.000

loop_
_atom_type_symbol
_atom_type_description
_atom_type_scat_dispersion_real
_atom_type_scat_dispersion_imag
_atom_type_scat_source
C C 0.0033 0.0016 'International Tables Vol C Tables 4.2.6.8 and 6.1.1.4'
H H 0.0000 0.0000 'International Tables Vol C Tables 4.2.6.8 and 6.1.1.4'
N N 0.0061 0.0033 'International Tables Vol C Tables 4.2.6.8 and 6.1.1.4'
P P 0.1023 0.0942 'International Tables Vol C Tables 4.2.6.8 and 6.1.1.4'
Ni Ni 0.3393 1.1124 'International Tables Vol C Tables 4.2.6.8 and 6.1.1.4'

loop_
_geom_angle_atom_site_label_1
_geom_angle_atom_site_label_2
_geom_angle_atom_site_label_3
_geom_angle
_geom_angle_site_symmetry_1
_geom_angle_site_symmetry_3
N Ni P2 134.44(3) . 2_656
N Ni P2 134.44(3) . .
P2 Ni P2 91.12(5) 2_656 .
C2 P2 C21 105.99(18) . .
C2 P2 C22 102.31(17) . .
C21 P2 C22 109.26(18) . .
C2 P2 Ni 107.69(12) . .
C21 P2 Ni 111.37(13) . .
C22 P2 Ni 119.07(12) . .
C31 N Ni 180.000(1) . .
C2 C2 P2 112.88(15) 2_656 .
C213 C21 C212 107.3(3) . .
C213 C21 C211 109.7(3) . .
C212 C21 C211 108.0(3) . .
C213 C21 P2 110.1(3) . .
C212 C21 P2 106.1(3) . .
C211 C21 P2 115.4(3) . .
N C31 C32 121.3(2) . 2_656
N C31 C32 121.3(2) . .
C32 C31 C32 117.5(5) 2_656 .
C222 C22 C223 107.7(3) . .
C222 C22 C221 109.1(3) . .
C223 C22 C221 107.7(3) . .
C222 C22 P2 110.5(3) . .
C223 C22 P2 107.5(3) . .
C221 C22 P2 114.0(3) . .
C33 C32 C31 119.8(4) . .
C33 C32 C27 121.8(4) . .
C31 C32 C27 118.4(4) . .
C32 C33 C34 123.3(5) . .
C33 C34 C33 116.5(6) . 2_656
C33 C34 C38 121.8(3) . .
C33 C34 C38 121.8(3) 2_656 .
C1S C3S C2S 98.3(12) . .
C1S C2S C3S 116.0(13) 5_655 .
C2S C1S C3S 145.7(11) 5_655 .

loop_
_geom_bond_atom_site_label_1
_geom_bond_atom_site_label_2
_geom_bond_distance
_geom_bond_site_symmetry_2
Ni N 1.703(4) .
Ni P2 2.1785(10) 2_656
Ni P2 2.1785(10) .
P2 C2 1.847(4) .
P2 C21 1.885(4) .
P2 C22 1.890(4) .
N C31 1.347(7) .
C2 C2 1.537(8) 2_656
C21 C213 1.528(6) .
C21 C212 1.534(6) .
C21 C211 1.537(6) .
C31 C32 1.428(5) 2_656
C31 C32 1.428(5) .
C22 C222 1.531(6) .
C22 C223 1.536(5) .
C22 C221 1.537(5) .
C32 C33 1.373(6) .
C32 C27 1.504(6) .
C33 C34 1.393(6) .
C34 C33 1.393(6) 2_656
C34 C38 1.533(10) .
C3S C1S 1.515(16) .
C3S C2S 1.538(19) .
C2S C1S 1.388(16) 5_655
C1S C2S 1.388(16) 5_655

loop_
_geom_torsion_atom_site_label_1
_geom_torsion_atom_site_label_2
_geom_torsion_atom_site_label_3
_geom_torsion_atom_site_label_4
_geom_torsion
_geom_torsion_site_symmetry_1
_geom_torsion_site_symmetry_4
N Ni P2 C2 -172.61(13) . .
P2 Ni P2 C2 7.39(13) 2_656 .
N Ni P2 C21 71.59(14) . .
P2 Ni P2 C21 -108.41(14) 2_656 .
N Ni P2 C22 -56.93(15) . .
P2 Ni P2 C22 123.07(15) 2_656 .
P2 Ni N C31 -1(100) 2_656 .
P2 Ni N C31 179(100) . .
C21 P2 C2 C2 95.1(4) . 2_656
C22 P2 C2 C2 -150.5(4) . 2_656
Ni P2 C2 C2 -24.2(4) . 2_656
C2 P2 C21 C213 -170.6(3) . .
C22 P2 C21 C213 79.8(3) . .
Ni P2 C21 C213 -53.8(3) . .
C2 P2 C21 C212 -54.9(3) . .
C22 P2 C21 C212 -164.5(3) . .
Ni P2 C21 C212 61.9(3) . .
C2 P2 C21 C211 64.5(3) . .
C22 P2 C21 C211 -45.0(4) . .
Ni P2 C21 C211 -178.6(3) . .
Ni N C31 C32 17(100) . 2_656
Ni N C31 C32 -163(100) . .
C2 P2 C22 C222 -164.5(3) . .
C21 P2 C22 C222 -52.5(3) . .
Ni P2 C22 C222 77.0(3) . .
C2 P2 C22 C223 78.2(3) . .
C21 P2 C22 C223 -169.8(3) . .
Ni P2 C22 C223 -40.3(3) . .
C2 P2 C22 C221 -41.2(3) . .
C21 P2 C22 C221 70.9(3) . .
Ni P2 C22 C221 -159.7(2) . .
N C31 C32 C33 -179.9(3) . .
C32 C31 C32 C33 0.1(3) 2_656 .
N C31 C32 C27 -1.0(4) . .
C32 C31 C32 C27 179.0(4) 2_656 .
C31 C32 C33 C34 -0.2(6) . .
C27 C32 C33 C34 -179.1(4) . .
C32 C33 C34 C33 0.1(3) . 2_656
C32 C33 C34 C38 -179.9(3) . .
C1S C3S C2S C1S -2(2) . 5_655
C2S C3S C1S C2S 3(3) . 5_655
